data_4128014
loop_
_publ_author_name
'Hong, Seung Youn'
'Chang, Sukbok'

_publ_section_title
;
 Stereodefined Access to Lactams via Olefin Difunctionalization: Iridium
 Nitrenoids as a Motif of LUMO-Controlled Dipoles.
;
_journal_issue 26
_journal_name_full 'Journal of the American Chemical Society'
_journal_page_first 10399
_journal_page_last 10408
_journal_paper_doi 10.1021/jacs.9b04317
_journal_volume 141
_journal_year 2019
_chemical_formula_sum 'C11 H12 Cl N O'
_chemical_formula_weight 209.67
_space_group_crystal_system orthorhombic
_space_group_IT_number 61
_space_group_name_Hall '-P 2ac 2ab'
_space_group_name_H-M_alt 'P b c a'
_symmetry_space_group_name_Hall '-P 2ac 2ab'
_symmetry_space_group_name_H-M 'P b c a'
_atom_sites_solution_hydrogens mixed
_audit_creation_method SHELXL-2018/3
_cell_angle_alpha 90
_cell_angle_beta 90
_cell_angle_gamma 90
_cell_formula_units_Z 8
_cell_length_a 6.7928(5)
_cell_length_b 12.0154(8)
_cell_length_c 25.9101(19)
_cell_measurement_reflns_used 9961
_cell_measurement_temperature 173(2)
_cell_measurement_theta_max 25.97
_cell_measurement_theta_min 3.14
_cell_volume 2114.7(3)
_computing_cell_refinement 'Bruker APEXIII'
_computing_data_collection 'Bruker APEXIII'
_computing_data_reduction 'Bruker SAINT'
_computing_molecular_graphics ORTEP
_computing_publication_material CIFTAB
_computing_structure_refinement SHELXL
_computing_structure_solution SHELXS
_diffrn_ambient_temperature 173(2)
_diffrn_measured_fraction_theta_full 0.999
_diffrn_measured_fraction_theta_max 0.999
_diffrn_measurement_device_type 'Photon 100 CMOS detector'
_diffrn_measurement_method 'phi and omega scans'
_diffrn_radiation_type MoK\a
_diffrn_radiation_wavelength 0.71073
_diffrn_reflns_av_R_equivalents 0.2086
_diffrn_reflns_av_unetI/netI 0.0532
_diffrn_reflns_Laue_measured_fraction_full 0.999
_diffrn_reflns_Laue_measured_fraction_max 0.999
_diffrn_reflns_limit_h_max 8
_diffrn_reflns_limit_h_min -8
_diffrn_reflns_limit_k_max 14
_diffrn_reflns_limit_k_min -14
_diffrn_reflns_limit_l_max 30
_diffrn_reflns_limit_l_min -30
_diffrn_reflns_number 40593
_diffrn_reflns_point_group_measured_fraction_full 0.999
_diffrn_reflns_point_group_measured_fraction_max 0.999
_diffrn_reflns_theta_full 24.999
_diffrn_reflns_theta_max 24.999
_diffrn_reflns_theta_min 3.386
_diffrn_source 'fine-focus sealed tube'
_exptl_absorpt_coefficient_mu 0.327
_exptl_absorpt_correction_T_max 0.7453
_exptl_absorpt_correction_T_min 0.6613
_exptl_absorpt_correction_type multi-scan
_exptl_absorpt_process_details SADABS
_exptl_crystal_colour colourless
_exptl_crystal_density_diffrn 1.317
_exptl_crystal_description needle
_exptl_crystal_F_000 880
_exptl_crystal_size_max 0.425
_exptl_crystal_size_mid 0.067
_exptl_crystal_size_min 0.048
_refine_diff_density_max 0.182
_refine_diff_density_min -0.243
_refine_diff_density_rms 0.059
_refine_ls_extinction_method none
_refine_ls_goodness_of_fit_ref 1.161
_refine_ls_hydrogen_treatment mixed
_refine_ls_matrix_type full
_refine_ls_number_parameters 136
_refine_ls_number_reflns 1855
_refine_ls_number_restraints 0
_refine_ls_restrained_S_all 1.161
_refine_ls_R_factor_all 0.1135
_refine_ls_R_factor_gt 0.0663
_refine_ls_shift/su_max 0.000
_refine_ls_shift/su_mean 0.000
_refine_ls_structure_factor_coef Fsqd
_refine_ls_weighting_details 'w=1/[\s^2^(Fo^2^)+(0.0382P)^2^+1.7300P] where P=(Fo^2^+2Fc^2^)/3'
_refine_ls_weighting_scheme calc
_refine_ls_wR_factor_gt 0.1164
_refine_ls_wR_factor_ref 0.1310
_reflns_Friedel_coverage 0.000
_reflns_number_gt 1218
_reflns_number_total 1855
_reflns_threshold_expression 'I > 2\s(I)'
_cod_data_source_file ja9b04317_si_006.cif
_cod_data_source_block A092_061
_cod_depositor_comments
;
The following automatic conversions were performed:

'_exptl_absorpt_correction_type' value 'MULTI-SCAN' changed to
'multi-scan' according to
/home/data/users/saulius/crontab/automatic-downloads/current/ACS/lib/dictionaries/cif_core.dic
dictionary named 'cif_core.dic' version 2.4.2 from 2011-04-26.

Automatic conversion script
Id: cif_fix_values 4973 2017-02-22 13:04:09Z antanas 
;
_cod_database_code 4128014
_shelx_shelxl_version_number 2018/3
_shelx_space_group_comment
;
The symmetry employed for this shelxl refinement is uniquely defined
by the following loop, which should always be used as a source of
symmetry information in preference to the above space-group names.
They are only intended as comments.
;
_shelx_estimated_absorpt_t_min 0.874
_shelx_estimated_absorpt_t_max 0.984

loop_
_space_group_symop_operation_xyz
'x, y, z'
'-x+1/2, -y, z+1/2'
'-x, y+1/2, -z+1/2'
'x+1/2, -y+1/2, -z'
'-x, -y, -z'
'x-1/2, y, -z-1/2'
'x, -y-1/2, z-1/2'
'-x-1/2, y-1/2, z'

loop_
_atom_site_label
_atom_site_type_symbol
_atom_site_fract_x
_atom_site_fract_y
_atom_site_fract_z
_atom_site_U_iso_or_equiv
_atom_site_adp_type
_atom_site_occupancy
_atom_site_site_symmetry_order
_atom_site_calc_flag
_atom_site_refinement_flags_posn
_atom_site_refinement_flags_adp
O1 O -0.1126(4) 0.36859(19) 0.48710(8) 0.0445(6) Uani 1 1 d . .
C1 C -0.0388(5) 0.3458(3) 0.52916(12) 0.0332(8) Uani 1 1 d . .
C2 C -0.0606(5) 0.2374(3) 0.55767(12) 0.0413(9) Uani 1 1 d . .
H2A H 0.014766 0.177441 0.540445 0.050 Uiso 1 1 calc R U
H2B H -0.200600 0.215008 0.559881 0.050 Uiso 1 1 calc R U
C3 C 0.0230(5) 0.2620(3) 0.61111(13) 0.0449(9) Uani 1 1 d . .
H3A H 0.099195 0.197702 0.624204 0.054 Uiso 1 1 calc R U
H3B H -0.083938 0.279016 0.635839 0.054 Uiso 1 1 calc R U
C4 C 0.1570(5) 0.3635(3) 0.60352(13) 0.0365(8) Uani 1 1 d . .
H4 H 0.145(5) 0.416(3) 0.6322(13) 0.055 Uiso 1 1 d . U
N1 N 0.0775(4) 0.4129(2) 0.55638(10) 0.0375(7) Uani 1 1 d . .
H1N H 0.116(5) 0.483(3) 0.5425(13) 0.056 Uiso 1 1 d . U
C5 C 0.3728(5) 0.3319(3) 0.59728(12) 0.0338(8) Uani 1 1 d . .
H5 H 0.391(5) 0.280(3) 0.5683(13) 0.051 Uiso 1 1 d . U
Cl1 Cl 0.51181(14) 0.45408(9) 0.57949(4) 0.0631(4) Uani 1 1 d . .
C6 C 0.4621(4) 0.2799(3) 0.64464(13) 0.0368(9) Uani 1 1 d . .
C7 C 0.4942(5) 0.3413(4) 0.68943(14) 0.0562(11) Uani 1 1 d . .
H7 H 0.462113 0.418197 0.690352 0.067 Uiso 1 1 calc R U
C8 C 0.5727(6) 0.2902(6) 0.73255(16) 0.0805(16) Uani 1 1 d . .
H8 H 0.592290 0.331882 0.763288 0.097 Uiso 1 1 calc R U
C9 C 0.6221(6) 0.1803(6) 0.73115(19) 0.0832(17) Uani 1 1 d . .
H9 H 0.676915 0.146085 0.760919 0.100 Uiso 1 1 calc R U
C10 C 0.5936(6) 0.1185(4) 0.68732(19) 0.0714(14) Uani 1 1 d . .
H10 H 0.628462 0.041918 0.686492 0.086 Uiso 1 1 calc R U
C11 C 0.5125(5) 0.1698(3) 0.64393(14) 0.0487(10) Uani 1 1 d . .
H11 H 0.492123 0.127509 0.613406 0.058 Uiso 1 1 calc R U

loop_
_atom_site_aniso_label
_atom_site_aniso_U_11
_atom_site_aniso_U_22
_atom_site_aniso_U_33
_atom_site_aniso_U_23
_atom_site_aniso_U_13
_atom_site_aniso_U_12
O1 0.0602(15) 0.0379(14) 0.0354(13) 0.0021(11) -0.0151(12) -0.0016(13)
C1 0.0347(18) 0.0288(19) 0.0360(18) -0.0018(16) -0.0009(15) 0.0044(16)
C2 0.0361(19) 0.041(2) 0.047(2) 0.0057(18) -0.0006(16) -0.0040(16)
C3 0.0358(19) 0.056(2) 0.043(2) 0.0151(18) -0.0041(16) -0.0057(18)
C4 0.0378(19) 0.040(2) 0.0322(18) 0.0031(17) -0.0046(15) 0.0012(17)
N1 0.0444(17) 0.0303(16) 0.0376(16) 0.0070(14) -0.0116(14) -0.0038(14)
C5 0.0369(18) 0.030(2) 0.0347(18) 0.0020(16) 0.0020(15) -0.0043(16)
Cl1 0.0536(6) 0.0524(6) 0.0833(8) 0.0199(6) 0.0065(5) -0.0141(5)
C6 0.0224(17) 0.052(2) 0.0364(19) 0.0065(18) 0.0001(14) -0.0078(16)
C7 0.039(2) 0.083(3) 0.046(2) -0.007(2) -0.0060(18) -0.004(2)
C8 0.049(3) 0.151(5) 0.042(3) -0.001(3) -0.012(2) -0.014(3)
C9 0.042(3) 0.144(5) 0.063(3) 0.045(4) -0.019(2) -0.008(3)
C10 0.043(2) 0.084(4) 0.087(3) 0.039(3) -0.010(2) -0.001(2)
C11 0.040(2) 0.053(3) 0.054(2) 0.015(2) -0.0045(18) -0.0064(19)

loop_
_atom_type_symbol
_atom_type_description
_atom_type_scat_dispersion_real
_atom_type_scat_dispersion_imag
_atom_type_scat_source
C C 0.0033 0.0016 'International Tables Vol C Tables 4.2.6.8 and 6.1.1.4'
H H 0.0000 0.0000 'International Tables Vol C Tables 4.2.6.8 and 6.1.1.4'
N N 0.0061 0.0033 'International Tables Vol C Tables 4.2.6.8 and 6.1.1.4'
O O 0.0106 0.0060 'International Tables Vol C Tables 4.2.6.8 and 6.1.1.4'
Cl Cl 0.1484 0.1585 'International Tables Vol C Tables 4.2.6.8 and 6.1.1.4'

loop_
_geom_angle_atom_site_label_1
_geom_angle_atom_site_label_2
_geom_angle_atom_site_label_3
_geom_angle
O1 C1 N1 125.2(3)
O1 C1 C2 126.0(3)
N1 C1 C2 108.8(3)
C1 C2 C3 103.9(3)
C1 C2 H2A 111.0
C3 C2 H2A 111.0
C1 C2 H2B 111.0
C3 C2 H2B 111.0
H2A C2 H2B 109.0
C2 C3 C4 105.0(3)
C2 C3 H3A 110.7
C4 C3 H3A 110.7
C2 C3 H3B 110.7
C4 C3 H3B 110.7
H3A C3 H3B 108.8
N1 C4 C5 111.6(3)
N1 C4 C3 102.1(3)
C5 C4 C3 112.7(3)
N1 C4 H4 110(2)
C5 C4 H4 109(2)
C3 C4 H4 111(2)
C1 N1 C4 114.6(3)
C1 N1 H1N 120(2)
C4 N1 H1N 125(2)
C6 C5 C4 113.9(3)
C6 C5 Cl1 109.6(2)
C4 C5 Cl1 109.1(2)
C6 C5 H5 108(2)
C4 C5 H5 111(2)
Cl1 C5 H5 105(2)
C11 C6 C7 119.0(3)
C11 C6 C5 119.4(3)
C7 C6 C5 121.6(3)
C8 C7 C6 120.0(4)
C8 C7 H7 120.0
C6 C7 H7 120.0
C9 C8 C7 120.2(5)
C9 C8 H8 119.9
C7 C8 H8 119.9
C8 C9 C10 120.8(4)
C8 C9 H9 119.6
C10 C9 H9 119.6
C9 C10 C11 118.9(5)
C9 C10 H10 120.5
C11 C10 H10 120.5
C6 C11 C10 121.0(4)
C6 C11 H11 119.5
C10 C11 H11 119.5

loop_
_geom_bond_atom_site_label_1
_geom_bond_atom_site_label_2
_geom_bond_distance
O1 C1 1.230(3)
C1 N1 1.331(4)
C1 C2 1.505(5)
C2 C3 1.525(4)
C2 H2A 0.9900
C2 H2B 0.9900
C3 C4 1.535(5)
C3 H3A 0.9900
C3 H3B 0.9900
C4 N1 1.461(4)
C4 C5 1.523(4)
C4 H4 0.98(3)
N1 H1N 0.95(4)
C5 C6 1.504(4)
C5 Cl1 1.806(3)
C5 H5 0.99(3)
C6 C11 1.367(5)
C6 C7 1.392(5)
C7 C8 1.381(6)
C7 H7 0.9500
C8 C9 1.364(7)
C8 H8 0.9500
C9 C10 1.371(7)
C9 H9 0.9500
C10 C11 1.395(5)
C10 H10 0.9500
C11 H11 0.9500

loop_
_geom_hbond_atom_site_label_D
_geom_hbond_atom_site_label_H
_geom_hbond_atom_site_label_A
_geom_hbond_distance_DH
_geom_hbond_distance_HA
_geom_hbond_distance_DA
_geom_hbond_angle_DHA
_geom_hbond_site_symmetry_A
_geom_hbond_publ_flag
N1 H1N O1 0.95(4) 1.95(4) 2.867(4) 163(3) 5_566 yes

loop_
_geom_torsion_atom_site_label_1
_geom_torsion_atom_site_label_2
_geom_torsion_atom_site_label_3
_geom_torsion_atom_site_label_4
_geom_torsion
O1 C1 C2 C3 -168.9(3)
N1 C1 C2 C3 12.4(3)
C1 C2 C3 C4 -21.6(3)
C2 C3 C4 N1 22.6(3)
C2 C3 C4 C5 -97.3(3)
O1 C1 N1 C4 -176.1(3)
C2 C1 N1 C4 2.6(4)
C5 C4 N1 C1 104.4(3)
C3 C4 N1 C1 -16.2(4)
N1 C4 C5 C6 -179.6(3)
C3 C4 C5 C6 -65.4(4)
N1 C4 C5 Cl1 57.6(3)
C3 C4 C5 Cl1 171.9(2)
C4 C5 C6 C11 111.0(4)
Cl1 C5 C6 C11 -126.5(3)
C4 C5 C6 C7 -68.8(4)
Cl1 C5 C6 C7 53.7(4)
C11 C6 C7 C8 -1.1(5)
C5 C6 C7 C8 178.7(3)
C6 C7 C8 C9 1.1(6)
C7 C8 C9 C10 -0.5(7)
C8 C9 C10 C11 -0.1(7)
C7 C6 C11 C10 0.5(5)
C5 C6 C11 C10 -179.3(3)
C9 C10 C11 C6 0.1(6)
